data_2009335
loop_
_publ_author_name
'Jerdioui, Badia'
'Zenkouar, Mohammed'
'El-Bali, Brahim'
'Bolte, Michael'

_publ_section_title
;
 <i>trans</i>-Bis(4-quinolyl)ethylene
;
_journal_issue 12
_journal_name_full 'Acta Crystallographica Section C'
_journal_page_first IUC9900169
_journal_paper_doi 10.1107/S0108270199098248
_journal_volume 55
_journal_year 1999
_chemical_formula_sum 'C20 H14 N2'
_chemical_formula_weight 282.33
_chemical_name_systematic ?
_space_group_IT_number 14
_symmetry_cell_setting monoclinic
_symmetry_space_group_name_Hall '-P 2ybc'
_symmetry_space_group_name_H-M 'P 1 21/c 1'
_audit_creation_method SHELXL-97
_cell_angle_alpha 90.00
_cell_angle_beta 98.470(10)
_cell_angle_gamma 90.00
_cell_formula_units_Z 4
_cell_length_a 9.2660(10)
_cell_length_b 9.6640(10)
_cell_length_c 16.6490(10)
_cell_measurement_reflns_used 7080
_cell_measurement_temperature 193(2)
_cell_measurement_theta_max 25
_cell_measurement_theta_min 1
_cell_volume 1474.6(2)
_computing_cell_refinement 'SMART (Siemens, 1995)'
_computing_data_collection 'SMART (Siemens, 1995)'
_computing_data_reduction 'SAINT (Siemens, 1995)'
_computing_structure_refinement 'SHELXL97 (Sheldrick, 1997)'
_computing_structure_solution 'SHELXS97 (Sheldrick, 1990)'
_diffrn_ambient_temperature 193(2)
_diffrn_measured_fraction_theta_full 1.000
_diffrn_measured_fraction_theta_max 1.000
_diffrn_measurement_device_type 'Siemens CCD three-circle'
_diffrn_measurement_method \w
_diffrn_radiation_monochromator graphite
_diffrn_radiation_source 'fine-focus sealed tube'
_diffrn_radiation_type MoK\a
_diffrn_radiation_wavelength 0.71073
_diffrn_reflns_av_R_equivalents 0.0391
_diffrn_reflns_av_sigmaI/netI 0.0181
_diffrn_reflns_limit_h_max 12
_diffrn_reflns_limit_h_min -12
_diffrn_reflns_limit_k_max 12
_diffrn_reflns_limit_k_min -12
_diffrn_reflns_limit_l_max 21
_diffrn_reflns_limit_l_min -21
_diffrn_reflns_number 36386
_diffrn_reflns_theta_full 27.48
_diffrn_reflns_theta_max 27.48
_diffrn_reflns_theta_min 2.22
_diffrn_standards_decay_% 0
_diffrn_standards_interval_time 1200
_diffrn_standards_number 259
_exptl_absorpt_coefficient_mu 0.075
_exptl_absorpt_correction_T_max 0.971
_exptl_absorpt_correction_T_min 0.963
_exptl_absorpt_correction_type empirical
_exptl_absorpt_process_details '(SADABS; Sheldrick, 1996)'
_exptl_crystal_colour 'light yellow'
_exptl_crystal_density_diffrn 1.272
_exptl_crystal_density_method 'not measured'
_exptl_crystal_description block
_exptl_crystal_F_000 592
_exptl_crystal_size_max 0.50
_exptl_crystal_size_mid 0.40
_exptl_crystal_size_min 0.40
_refine_diff_density_max 0.227
_refine_diff_density_min -0.169
_refine_ls_extinction_coef 0.0067(13)
_refine_ls_extinction_method SHELXL97
_refine_ls_goodness_of_fit_ref 1.007
_refine_ls_hydrogen_treatment constr
_refine_ls_matrix_type full
_refine_ls_number_parameters 200
_refine_ls_number_reflns 3376
_refine_ls_number_restraints 0
_refine_ls_restrained_S_all 1.007
_refine_ls_R_factor_all 0.0554
_refine_ls_R_factor_gt 0.0386
_refine_ls_shift/su_max <0.001
_refine_ls_shift/su_mean 0.000
_refine_ls_structure_factor_coef Fsqd
_refine_ls_weighting_details 'calc w = 1/[\s^2^(Fo^2^)+(0.0476P)^2^+0.4651P] where P = (Fo^2^+2Fc^2^)/3'
_refine_ls_weighting_scheme calc
_refine_ls_wR_factor_ref 0.1046
_reflns_number_gt 2671
_reflns_number_total 3376
_reflns_threshold_expression I>2\s(I)
_cod_data_source_file qb0143.cif
_cod_data_source_block I
_cod_depositor_comments
;
The following automatic conversions were performed:
'_symmetry_cell_setting' value 'Monoclinic' changed to 'monoclinic'
according to '/home/saulius/struct/CIF-dictionaries/cif_core.dic'
dictionary named 'cif_core.dic' version 2.4.1 from 2010-06-29.

Automatic conversion script
Id: cif_fix_enum 1527 2010-12-29 10:47:43Z saulius 

The following automatic conversions were performed:

'_symmetry_cell_setting' value 'Monoclinic' changed to 'monoclinic'
according to /home/saulius/struct/CIF-dictionaries/cif_core.dic
dictionary named 'cif_core.dic' version 2.4.1 from 2010-06-29.

Automatic conversion script
Id: cif_fix_values 1715 2011-07-08 13:25:40Z adriana 
;
_cod_original_sg_symbol_H-M 'P 21/c'
_cod_database_code 2009335
_cod_database_fobs_code 2009335

loop_
_symmetry_equiv_pos_as_xyz
'x, y, z'
'-x, y+1/2, -z+1/2'
'-x, -y, -z'
'x, -y-1/2, z-1/2'

loop_
_atom_site_label
_atom_site_fract_x
_atom_site_fract_y
_atom_site_fract_z
_atom_site_U_iso_or_equiv
_atom_site_adp_type
_atom_site_calc_flag
_atom_site_refinement_flags
_atom_site_occupancy
_atom_site_disorder_assembly
_atom_site_disorder_group
_atom_site_type_symbol
N1 0.47153(13) 0.78373(12) 0.48590(7) 0.0370(3) Uani d . 1 . . N
C2 0.54258(15) 0.69099(14) 0.53565(9) 0.0358(3) Uani d . 1 . . C
H2 0.6459 0.6889 0.5401 0.043 Uiso calc R 1 . . H
C3 0.47500(14) 0.59476(13) 0.58272(8) 0.0319(3) Uani d . 1 . . C
H3 0.5333 0.5334 0.6184 0.038 Uiso calc R 1 . . H
C4 0.32428(13) 0.58998(12) 0.57678(7) 0.0265(3) Uani d . 1 . . C
C5 0.24146(13) 0.68796(12) 0.52261(7) 0.0263(3) Uani d . 1 . . C
C6 0.08558(14) 0.69506(13) 0.51018(7) 0.0301(3) Uani d . 1 . . C
H6 0.0312 0.6300 0.5363 0.036 Uiso calc R 1 . . H
C7 0.01322(15) 0.79530(14) 0.46066(8) 0.0351(3) Uani d . 1 . . C
H7 -0.0903 0.7994 0.4535 0.042 Uiso calc R 1 . . H
C8 0.09249(17) 0.89239(14) 0.42028(8) 0.0412(3) Uani d . 1 . . C
H8 0.0416 0.9616 0.3869 0.049 Uiso calc R 1 . . H
C9 0.24227(16) 0.88697(14) 0.42917(8) 0.0392(3) Uani d . 1 . . C
H9 0.2939 0.9518 0.4013 0.047 Uiso calc R 1 . . H
C10 0.32109(14) 0.78465(13) 0.48002(7) 0.0309(3) Uani d . 1 . . C
N11 0.10144(12) 0.11723(11) 0.82400(7) 0.0335(3) Uani d . 1 . . N
C12 0.07757(15) 0.25247(14) 0.81492(8) 0.0351(3) Uani d . 1 . . C
H12 0.0112 0.2939 0.8461 0.042 Uiso calc R 1 . . H
C13 0.14373(14) 0.33921(13) 0.76227(8) 0.0318(3) Uani d . 1 . . C
H13 0.1228 0.4355 0.7601 0.038 Uiso calc R 1 . . H
C14 0.23911(13) 0.28404(12) 0.71373(7) 0.0262(3) Uani d . 1 . . C
C15 0.26854(12) 0.13713(12) 0.72077(7) 0.0259(3) Uani d . 1 . . C
C16 0.36327(14) 0.06527(13) 0.67428(8) 0.0315(3) Uani d . 1 . . C
H16 0.4097 0.1144 0.6358 0.038 Uiso calc R 1 . . H
C17 0.38758(15) -0.07527(14) 0.68501(9) 0.0366(3) Uani d . 1 . . C
H17 0.4514 -0.1214 0.6541 0.044 Uiso calc R 1 . . H
C18 0.31837(15) -0.15127(14) 0.74153(9) 0.0372(3) Uani d . 1 . . C
H18 0.3364 -0.2476 0.7483 0.045 Uiso calc R 1 . . H
C19 0.22526(14) -0.08607(13) 0.78656(8) 0.0332(3) Uani d . 1 . . C
H19 0.1792 -0.1378 0.8241 0.040 Uiso calc R 1 . . H
C20 0.19722(13) 0.05905(13) 0.77722(7) 0.0276(3) Uani d . 1 . . C
C41 0.25055(13) 0.49306(12) 0.62666(7) 0.0283(3) Uani d . 1 . . C
H41 0.1556 0.5168 0.6372 0.034 Uiso calc R 1 . . H
C42 0.30924(13) 0.37348(12) 0.65811(7) 0.0276(3) Uani d . 1 . . C
H42 0.4003 0.3450 0.6439 0.033 Uiso calc R 1 . . H

loop_
_atom_site_aniso_label
_atom_site_aniso_U_11
_atom_site_aniso_U_22
_atom_site_aniso_U_33
_atom_site_aniso_U_12
_atom_site_aniso_U_13
_atom_site_aniso_U_23
N1 0.0424(6) 0.0308(6) 0.0412(7) -0.0052(5) 0.0173(5) 0.0008(5)
C2 0.0332(7) 0.0315(7) 0.0450(8) -0.0030(5) 0.0134(6) -0.0035(6)
C3 0.0332(7) 0.0257(6) 0.0375(7) 0.0003(5) 0.0069(5) 0.0001(5)
C4 0.0334(6) 0.0201(6) 0.0273(6) -0.0012(5) 0.0085(5) -0.0025(5)
C5 0.0349(6) 0.0201(6) 0.0252(6) -0.0012(5) 0.0088(5) -0.0028(5)
C6 0.0368(7) 0.0257(6) 0.0290(6) -0.0019(5) 0.0085(5) -0.0002(5)
C7 0.0379(7) 0.0332(7) 0.0337(7) 0.0031(6) 0.0038(5) -0.0001(5)
C8 0.0551(9) 0.0312(7) 0.0368(7) 0.0064(6) 0.0053(6) 0.0088(6)
C9 0.0551(9) 0.0279(7) 0.0368(7) -0.0020(6) 0.0139(6) 0.0074(6)
C10 0.0416(7) 0.0239(6) 0.0293(6) -0.0030(5) 0.0123(5) -0.0010(5)
N11 0.0365(6) 0.0308(6) 0.0350(6) -0.0001(5) 0.0111(5) 0.0049(5)
C12 0.0393(7) 0.0327(7) 0.0361(7) 0.0054(5) 0.0154(6) 0.0034(6)
C13 0.0382(7) 0.0252(6) 0.0336(7) 0.0047(5) 0.0102(5) 0.0031(5)
C14 0.0269(6) 0.0244(6) 0.0269(6) -0.0001(5) 0.0028(5) 0.0020(5)
C15 0.0256(6) 0.0243(6) 0.0272(6) -0.0002(4) 0.0021(4) 0.0011(5)
C16 0.0339(7) 0.0281(6) 0.0336(7) 0.0008(5) 0.0083(5) 0.0004(5)
C17 0.0404(7) 0.0294(7) 0.0407(7) 0.0051(5) 0.0082(6) -0.0052(6)
C18 0.0447(8) 0.0207(6) 0.0447(8) 0.0008(5) 0.0012(6) -0.0006(5)
C19 0.0366(7) 0.0259(6) 0.0362(7) -0.0046(5) 0.0026(5) 0.0052(5)
C20 0.0283(6) 0.0256(6) 0.0283(6) -0.0022(5) 0.0018(5) 0.0021(5)
C41 0.0303(6) 0.0258(6) 0.0298(6) -0.0004(5) 0.0078(5) 0.0012(5)
C42 0.0286(6) 0.0249(6) 0.0302(6) -0.0005(5) 0.0072(5) 0.0004(5)

loop_
_atom_type_symbol
_atom_type_description
_atom_type_scat_dispersion_real
_atom_type_scat_dispersion_imag
_atom_type_scat_source
C C 0.0033 0.0016 'International Tables Vol C Tables 4.2.6.8 and 6.1.1.4'
H H 0.0000 0.0000 'International Tables Vol C Tables 4.2.6.8 and 6.1.1.4'
N N 0.0061 0.0033 'International Tables Vol C Tables 4.2.6.8 and 6.1.1.4'

loop_
_geom_angle_atom_site_label_1
_geom_angle_atom_site_label_2
_geom_angle_atom_site_label_3
_geom_angle
C2 N1 C10 116.78(11)
N1 C2 C3 124.62(12)
C4 C3 C2 120.27(12)
C3 C4 C5 117.30(11)
C3 C4 C41 121.56(11)
C5 C4 C41 121.08(10)
C6 C5 C10 118.51(11)
C6 C5 C4 123.57(11)
C10 C5 C4 117.91(11)
C7 C6 C5 120.77(12)
C6 C7 C8 120.45(13)
C9 C8 C7 120.54(12)
C8 C9 C10 120.62(12)
N1 C10 C9 117.89(11)
N1 C10 C5 123.03(12)
C9 C10 C5 119.08(12)
C12 N11 C20 116.42(11)
N11 C12 C13 124.89(12)
C14 C13 C12 120.24(11)
C13 C14 C15 117.26(11)
C13 C14 C42 120.93(11)
C15 C14 C42 121.81(11)
C16 C15 C20 118.39(11)
C16 C15 C14 123.71(11)
C20 C15 C14 117.90(11)
C17 C16 C15 120.46(12)
C16 C17 C18 120.84(12)
C19 C18 C17 120.33(12)
C18 C19 C20 120.53(12)
N11 C20 C19 117.29(11)
N11 C20 C15 123.28(11)
C19 C20 C15 119.43(11)
C42 C41 C4 124.42(11)
C41 C42 C14 123.51(11)

loop_
_geom_bond_atom_site_label_1
_geom_bond_atom_site_label_2
_geom_bond_site_symmetry_2
_geom_bond_distance
_geom_bond_publ_flag
N1 C2 . 1.3274(18) ?
N1 C10 . 1.3829(17) ?
C2 C3 . 1.4197(18) ?
C3 C4 . 1.3862(18) ?
C4 C5 . 1.4474(17) ?
C4 C41 . 1.4835(16) ?
C5 C6 . 1.4303(18) ?
C5 C10 . 1.4403(17) ?
C6 C7 . 1.3802(18) ?
C7 C8 . 1.4203(19) ?
C8 C9 . 1.375(2) ?
C9 C10 . 1.4304(19) ?
N11 C12 . 1.3304(17) ?
N11 C20 . 1.3835(16) ?
C12 C13 . 1.4160(17) ?
C13 C14 . 1.3888(17) ?
C14 C15 . 1.4472(17) ?
C14 C42 . 1.4847(16) ?
C15 C16 . 1.4325(17) ?
C15 C20 . 1.4395(16) ?
C16 C17 . 1.3840(18) ?
C17 C18 . 1.419(2) ?
C18 C19 . 1.3762(19) ?
C19 C20 . 1.4306(17) ?
C41 C42 . 1.3497(17) ?

loop_
_geom_hbond_atom_site_label_D
_geom_hbond_atom_site_label_H
_geom_hbond_atom_site_label_A
_geom_hbond_site_symmetry_A
_geom_hbond_distance_DH
_geom_hbond_distance_HA
_geom_hbond_distance_DA
_geom_hbond_angle_DHA
C17 H17 N1 1_545 0.95 2.98 3.7696(18) 141.6
C16 H16 N1 3_666 0.95 2.63 3.5759(17) 170.9
C42 H42 N1 3_666 0.95 2.90 3.6903(16) 141.9
C6 H6 N11 2_556 0.95 2.79 3.5496(16) 137.7
C13 H13 N11 2_556 0.95 2.92 3.6717(17) 137.3
C41 H41 N11 2_556 0.95 2.74 3.6798(17) 172.3

loop_
_geom_torsion_atom_site_label_1
_geom_torsion_atom_site_label_2
_geom_torsion_atom_site_label_3
_geom_torsion_atom_site_label_4
_geom_torsion
C10 N1 C2 C3 -0.3(2)
N1 C2 C3 C4 2.1(2)
C2 C3 C4 C5 -1.24(18)
C2 C3 C4 C41 -178.44(11)
C3 C4 C5 C6 179.88(11)
C41 C4 C5 C6 -2.91(18)
C3 C4 C5 C10 -1.09(16)
C41 C4 C5 C10 176.13(10)
C10 C5 C6 C7 -2.18(18)
C4 C5 C6 C7 176.85(11)
C5 C6 C7 C8 0.77(19)
C6 C7 C8 C9 0.8(2)
C7 C8 C9 C10 -0.8(2)
C2 N1 C10 C9 177.71(12)
C2 N1 C10 C5 -2.22(18)
C8 C9 C10 N1 179.42(13)
C8 C9 C10 C5 -0.6(2)
C6 C5 C10 N1 -177.97(11)
C4 C5 C10 N1 2.95(18)
C6 C5 C10 C9 2.10(17)
C4 C5 C10 C9 -176.98(11)
C20 N11 C12 C13 -0.8(2)
N11 C12 C13 C14 1.5(2)
C12 C13 C14 C15 -1.05(18)
C12 C13 C14 C42 179.91(12)
C13 C14 C15 C16 179.42(12)
C42 C14 C15 C16 -1.55(18)
C13 C14 C15 C20 0.03(16)
C42 C14 C15 C20 179.06(10)
C20 C15 C16 C17 -1.40(18)
C14 C15 C16 C17 179.22(12)
C15 C16 C17 C18 0.6(2)
C16 C17 C18 C19 0.2(2)
C17 C18 C19 C20 -0.2(2)
C12 N11 C20 C19 179.52(12)
C12 N11 C20 C15 -0.37(18)
C18 C19 C20 N11 179.45(12)
C18 C19 C20 C15 -0.65(19)
C16 C15 C20 N11 -178.70(11)
C14 C15 C20 N11 0.72(17)
C16 C15 C20 C19 1.41(17)
C14 C15 C20 C19 -179.17(11)
C3 C4 C41 C42 -24.60(18)
C5 C4 C41 C42 158.30(12)
C4 C41 C42 C14 174.49(11)
C13 C14 C42 C41 -26.27(18)
C15 C14 C42 C41 154.74(12)

loop_
_cod_related_entry_id
_cod_related_entry_database
_cod_related_entry_code
1 ChemSpider 30652264
